data_2022435
loop_
_publ_author_name
'Al-Dabbagh, Areej'
'Guo, Zhifang'
'Junk, Peter'
'Wang, Jun'

_publ_section_title
;
 Synthesis and characterization of a range of antimony(I/III)
 <i>N</i>,<i>N</i>'-bis(2,6-diisopropylphenyl)formamidinate complexes
;
_journal_coeditor_code EP3019
_journal_issue 9
_journal_name_full 'Acta Crystallographica Section C'
_journal_page_first
;
;
_journal_paper_doi 10.1107/S2053229621008512
_journal_volume 77
_journal_year 2021
_chemical_formula_iupac '[Sb Br2 (C25 H35 N2)]'
_chemical_formula_moiety 'C25 H35 Br2 N2 Sb'
_chemical_formula_sum 'C25 H35 Br2 N2 Sb'
_chemical_formula_weight 645.12
_chemical_name_systematic '[<i>N</i>,<i>N</i>'-Bis(2,6-diisopropylphenyl)formamidinato]dibromidoantimony(III)'
_space_group_crystal_system triclinic
_space_group_IT_number 2
_space_group_name_Hall '-P 1'
_space_group_name_H-M_alt 'P -1'
_atom_sites_solution_hydrogens geom
_atom_sites_solution_primary direct
_audit_creation_method
;
Olex2 1.3
(compiled 2020.07.31 svn.rc2a77460 for OlexSys, GUI svn.r6145)
;
_cell_angle_alpha 96.69(3)
_cell_angle_beta 103.93(3)
_cell_angle_gamma 111.72(3)
_cell_formula_units_Z 2
_cell_length_a 10.105(2)
_cell_length_b 10.332(2)
_cell_length_c 14.240(3)
_cell_measurement_reflns_used 6298
_cell_measurement_temperature 100
_cell_measurement_theta_max 25
_cell_measurement_theta_min 2
_cell_volume 1305.2(6)
_computing_cell_refinement
;
XDS (Kabsch, 1993)
;
_computing_data_collection
;
XDS (Kabsch, 1993)
;
_computing_data_reduction
;
XDS (Kabsch, 1993)
;
_computing_molecular_graphics
;
OLEX2 (Dolomanov <i>et al.</i>, 2009) and
X-SEED (Barbour, 2001)
;
_computing_publication_material
;
OLEX2 (Dolomanov <i>et al.</i>, 2009)
;
_computing_structure_refinement
;
SHELXL2018 (Sheldrick, 2015<i>b</i>)
;
_computing_structure_solution
;
SIR2004 (Burla <i>et al.</i>,  2005)
;
_diffrn_ambient_temperature 100
_diffrn_measured_fraction_theta_full 0.902
_diffrn_measured_fraction_theta_max 0.699
_diffrn_measurement_device_type 'ADSC Quantum 210r'
_diffrn_measurement_method 'Phi Scan'
_diffrn_radiation_monochromator 'Silicon Double Crystal'
_diffrn_radiation_type Synchrotron
_diffrn_radiation_wavelength 0.71073
_diffrn_reflns_av_R_equivalents 0.0324
_diffrn_reflns_av_unetI/netI 0.0280
_diffrn_reflns_limit_h_max 14
_diffrn_reflns_limit_h_min -14
_diffrn_reflns_limit_k_max 14
_diffrn_reflns_limit_k_min -14
_diffrn_reflns_limit_l_max 18
_diffrn_reflns_limit_l_min -18
_diffrn_reflns_number 23524
_diffrn_reflns_theta_full 25.242
_diffrn_reflns_theta_max 31.920
_diffrn_reflns_theta_min 2.353
_diffrn_source 'MX1 Beamline Australian Synchrotron'
_diffrn_standards_number 0
_exptl_absorpt_coefficient_mu 4.133
_exptl_absorpt_correction_type multi-scan
_exptl_absorpt_process_details
;
(XDS; Kabsch, 1993)
;
_exptl_crystal_colour yellow
_exptl_crystal_density_diffrn 1.642
_exptl_crystal_description cube
_exptl_crystal_F_000 640
_exptl_crystal_size_max 0.1
_exptl_crystal_size_mid 0.04
_exptl_crystal_size_min 0.02
_refine_diff_density_max 0.504
_refine_diff_density_min -1.249
_refine_ls_extinction_method none
_refine_ls_goodness_of_fit_ref 1.072
_refine_ls_hydrogen_treatment constr
_refine_ls_matrix_type full
_refine_ls_number_parameters 279
_refine_ls_number_reflns 6298
_refine_ls_number_restraints 0
_refine_ls_restrained_S_all 1.072
_refine_ls_R_factor_all 0.0290
_refine_ls_R_factor_gt 0.0282
_refine_ls_shift/su_max 0.003
_refine_ls_shift/su_mean 0.000
_refine_ls_structure_factor_coef Fsqd
_refine_ls_weighting_details 'w=1/[\s^2^(Fo^2^)+(0.0394P)^2^+1.7194P] where P=(Fo^2^+2Fc^2^)/3'
_refine_ls_weighting_scheme calc
_refine_ls_wR_factor_gt 0.0746
_refine_ls_wR_factor_ref 0.0751
_reflns_number_gt 6079
_reflns_number_total 6298
_reflns_threshold_expression 'I > 2\s(I)'
_cod_data_source_file ep3019sup1.cif
_cod_data_source_block 5
_cod_original_cell_volume 1305.2(5)
_cod_database_code 2022435
_shelx_space_group_comment
;
The symmetry employed for this shelxl refinement is uniquely defined
by the following loop, which should always be used as a source of
symmetry information in preference to the above space-group names.
They are only intended as comments.
;
_shelx_estimated_absorpt_t_min 0.683
_shelx_estimated_absorpt_t_max 0.922

loop_
_space_group_symop_operation_xyz
'x, y, z'
'-x, -y, -z'

loop_
_atom_site_type_symbol
_atom_site_label
_atom_site_fract_x
_atom_site_fract_y
_atom_site_fract_z
_atom_site_U_iso_or_equiv
_atom_site_adp_type
_atom_site_calc_flag
_atom_site_occupancy
_atom_site_disorder_assembly
_atom_site_disorder_group
Sb Sb1 0.39366(2) 0.57235(2) 0.85010(2) 0.01444(5) Uani d 1 . .
Br Br1 0.55529(3) 0.73608(2) 1.02516(2) 0.01988(6) Uani d 1 . .
Br Br2 0.25079(3) 0.72234(3) 0.80529(2) 0.02796(7) Uani d 1 . .
N N1 0.57025(19) 0.66793(18) 0.79381(13) 0.0124(3) Uani d 1 . .
N N2 0.3676(2) 0.51144(19) 0.67425(14) 0.0151(3) Uani d 1 . .
C C10 0.7817(2) 0.5702(2) 0.90412(17) 0.0160(4) Uani d 1 . .
H H10 0.672943 0.534523 0.898438 0.019 Uiso calc 1 . .
C C3 0.9817(2) 0.8099(2) 0.90879(17) 0.0157(4) Uani d 1 . .
H H3 1.054777 0.778030 0.939372 0.019 Uiso calc 1 . .
C C1 0.7249(2) 0.7659(2) 0.83235(16) 0.0117(3) Uani d 1 . .
C C14 0.2830(2) 0.4227(2) 0.57749(16) 0.0144(4) Uani d 1 . .
C C6 0.7681(2) 0.9060(2) 0.81703(16) 0.0137(4) Uani d 1 . .
C C2 0.8299(2) 0.7182(2) 0.88170(16) 0.0134(4) Uani d 1 . .
C C13 0.5085(2) 0.5954(2) 0.69805(16) 0.0131(4) Uani d 1 . .
H H13 0.563553 0.604972 0.651889 0.016 Uiso calc 1 . .
C C7 0.6539(3) 0.9632(2) 0.77384(18) 0.0170(4) Uani d 1 . .
H H7 0.556221 0.879527 0.739066 0.020 Uiso calc 1 . .
C C23 0.2786(3) 0.6417(2) 0.51231(18) 0.0194(4) Uani d 1 . .
H H23 0.301999 0.681506 0.584718 0.023 Uiso calc 1 . .
C C16 0.1567(3) 0.3892(3) 0.40455(17) 0.0209(4) Uani d 1 . .
H H16 0.127694 0.427244 0.349446 0.025 Uiso calc 1 . .
C C5 0.9209(2) 0.9947(2) 0.84786(17) 0.0167(4) Uani d 1 . .
H H5 0.952902 1.089822 0.838650 0.020 Uiso calc 1 . .
C C4 1.0272(2) 0.9468(2) 0.89171(17) 0.0167(4) Uani d 1 . .
H H4 1.130791 1.007699 0.909948 0.020 Uiso calc 1 . .
C C21 0.2718(3) 0.2119(2) 0.65622(19) 0.0200(4) Uani d 1 . .
H H21 0.371161 0.281366 0.703045 0.024 Uiso calc 1 . .
C C15 0.2388(2) 0.4820(2) 0.49811(17) 0.0162(4) Uani d 1 . .
C C8 0.6971(3) 1.0513(3) 0.6979(2) 0.0266(5) Uani d 1 . .
H H8A 0.787909 1.138679 0.731471 0.040 Uiso calc 1 . .
H H8B 0.615296 1.076848 0.666978 0.040 Uiso calc 1 . .
H H8C 0.715827 0.994652 0.646558 0.040 Uiso calc 1 . .
C C19 0.2376(2) 0.2733(2) 0.56631(17) 0.0159(4) Uani d 1 . .
C C12 0.8666(3) 0.5757(3) 1.01055(18) 0.0212(4) Uani d 1 . .
H H12A 0.973585 0.608249 1.017970 0.032 Uiso calc 1 . .
H H12B 0.828539 0.480051 1.024063 0.032 Uiso calc 1 . .
H H12C 0.851960 0.642352 1.057592 0.032 Uiso calc 1 . .
C C9 0.6320(3) 1.0516(3) 0.8581(2) 0.0251(5) Uani d 1 . .
H H9A 0.598977 0.991850 0.903764 0.038 Uiso calc 1 . .
H H9B 0.556195 1.086140 0.830331 0.038 Uiso calc 1 . .
H H9C 0.726961 1.133472 0.894285 0.038 Uiso calc 1 . .
C C17 0.1168(3) 0.2429(3) 0.39064(18) 0.0227(5) Uani d 1 . .
H H17 0.063121 0.181960 0.326337 0.027 Uiso calc 1 . .
C C11 0.7991(3) 0.4648(3) 0.82823(19) 0.0260(5) Uani d 1 . .
H H11A 0.738209 0.458346 0.761436 0.039 Uiso calc 1 . .
H H11B 0.765667 0.370240 0.843817 0.039 Uiso calc 1 . .
H H11C 0.904459 0.498365 0.830835 0.039 Uiso calc 1 . .
C C24 0.1483(3) 0.6731(3) 0.4560(2) 0.0292(6) Uani d 1 . .
H H24A 0.126355 0.640131 0.384380 0.044 Uiso calc 1 . .
H H24B 0.175771 0.776332 0.472152 0.044 Uiso calc 1 . .
H H24C 0.059572 0.622939 0.475592 0.044 Uiso calc 1 . .
C C20 0.1531(3) 0.1979(3) 0.7093(2) 0.0238(5) Uani d 1 . .
H H20A 0.146027 0.289893 0.723040 0.036 Uiso calc 1 . .
H H20B 0.181695 0.170014 0.772007 0.036 Uiso calc 1 . .
H H20C 0.055807 0.124802 0.666777 0.036 Uiso calc 1 . .
C C18 0.1560(3) 0.1857(2) 0.47164(19) 0.0209(4) Uani d 1 . .
H H18 0.126627 0.085292 0.462109 0.025 Uiso calc 1 . .
C C22 0.2798(3) 0.0667(3) 0.6325(2) 0.0305(6) Uani d 1 . .
H H22A 0.180534 -0.005746 0.592449 0.046 Uiso calc 1 . .
H H22B 0.312636 0.039146 0.694553 0.046 Uiso calc 1 . .
H H22C 0.351164 0.074027 0.595250 0.046 Uiso calc 1 . .
C C25 0.4177(3) 0.7200(3) 0.4825(2) 0.0258(5) Uani d 1 . .
H H25A 0.503102 0.707310 0.523404 0.039 Uiso calc 1 . .
H H25B 0.439554 0.822127 0.492653 0.039 Uiso calc 1 . .
H H25C 0.399660 0.680628 0.412286 0.039 Uiso calc 1 . .

loop_
_atom_site_aniso_label
_atom_site_aniso_U_11
_atom_site_aniso_U_22
_atom_site_aniso_U_33
_atom_site_aniso_U_12
_atom_site_aniso_U_13
_atom_site_aniso_U_23
Sb1 0.01144(7) 0.01627(7) 0.01325(8) 0.00259(5) 0.00466(6) 0.00351(5)
Br1 0.01938(11) 0.02213(11) 0.01410(11) 0.00562(8) 0.00478(9) 0.00015(8)
Br2 0.02293(12) 0.04259(15) 0.02845(14) 0.02195(11) 0.01050(11) 0.01107(11)
N1 0.0106(7) 0.0134(7) 0.0114(8) 0.0029(6) 0.0039(7) 0.0026(6)
N2 0.0119(8) 0.0165(8) 0.0117(8) 0.0012(6) 0.0034(7) 0.0010(6)
C10 0.0151(9) 0.0161(9) 0.0191(10) 0.0081(7) 0.0054(8) 0.0071(8)
C3 0.0107(8) 0.0204(9) 0.0149(10) 0.0060(7) 0.0029(8) 0.0041(8)
C1 0.0105(8) 0.0110(8) 0.0116(9) 0.0025(6) 0.0040(7) 0.0015(7)
C14 0.0108(8) 0.0179(9) 0.0119(9) 0.0032(7) 0.0038(8) 0.0015(7)
C6 0.0157(9) 0.0123(8) 0.0125(9) 0.0051(7) 0.0044(8) 0.0024(7)
C2 0.0143(9) 0.0146(8) 0.0129(9) 0.0065(7) 0.0057(8) 0.0046(7)
C13 0.0137(9) 0.0127(8) 0.0132(9) 0.0056(7) 0.0041(8) 0.0040(7)
C7 0.0184(9) 0.0153(9) 0.0196(10) 0.0091(7) 0.0051(9) 0.0063(8)
C23 0.0229(10) 0.0194(10) 0.0155(10) 0.0069(8) 0.0069(9) 0.0066(8)
C16 0.0209(10) 0.0260(11) 0.0123(10) 0.0066(8) 0.0044(9) 0.0034(8)
C5 0.0167(9) 0.0125(8) 0.0173(10) 0.0022(7) 0.0054(8) 0.0028(7)
C4 0.0116(9) 0.0170(9) 0.0157(10) 0.0001(7) 0.0044(8) 0.0016(8)
C21 0.0158(9) 0.0161(9) 0.0223(11) 0.0036(8) 0.0007(9) 0.0042(8)
C15 0.0146(9) 0.0199(9) 0.0131(10) 0.0049(7) 0.0057(8) 0.0042(8)
C8 0.0325(13) 0.0291(12) 0.0268(13) 0.0176(10) 0.0113(11) 0.0168(10)
C19 0.0118(8) 0.0171(9) 0.0167(10) 0.0036(7) 0.0049(8) 0.0028(8)
C12 0.0240(11) 0.0258(11) 0.0194(11) 0.0128(9) 0.0093(10) 0.0116(9)
C9 0.0311(12) 0.0254(11) 0.0274(13) 0.0183(10) 0.0124(11) 0.0074(10)
C17 0.0203(10) 0.0257(11) 0.0138(10) 0.0034(9) 0.0042(9) -0.0029(9)
C11 0.0411(14) 0.0166(10) 0.0215(12) 0.0132(10) 0.0090(11) 0.0056(9)
C24 0.0263(12) 0.0311(13) 0.0358(15) 0.0143(10) 0.0122(12) 0.0145(11)
C20 0.0216(11) 0.0221(11) 0.0197(12) 0.0006(8) 0.0054(10) 0.0058(9)
C18 0.0185(10) 0.0181(10) 0.0204(11) 0.0040(8) 0.0051(9) -0.0020(8)
C22 0.0265(12) 0.0214(11) 0.0428(16) 0.0112(10) 0.0058(12) 0.0097(11)
C25 0.0201(11) 0.0255(11) 0.0254(13) 0.0023(9) 0.0048(10) 0.0110(10)

loop_
_atom_type_symbol
_atom_type_description
_atom_type_scat_dispersion_real
_atom_type_scat_dispersion_imag
_atom_type_scat_source
C C 0.0033 0.0016 'International Tables Vol C Tables 4.2.6.8 and 6.1.1.4'
H H 0.0000 0.0000 'International Tables Vol C Tables 4.2.6.8 and 6.1.1.4'
Br Br -0.2901 2.4595 'International Tables Vol C Tables 4.2.6.8 and 6.1.1.4'
N N 0.0061 0.0033 'International Tables Vol C Tables 4.2.6.8 and 6.1.1.4'
Sb Sb -0.5866 1.5461 'International Tables Vol C Tables 4.2.6.8 and 6.1.1.4'

loop_
_geom_angle_atom_site_label_1
_geom_angle_atom_site_label_2
_geom_angle_atom_site_label_3
_geom_angle_site_symmetry_1
_geom_angle_site_symmetry_2
_geom_angle_site_symmetry_3
_geom_angle
_geom_angle_publ_flag
Br2 Sb1 Br1 . . . 94.98(3) y
C13 Sb1 Br1 . . . 119.68(4) y
C13 Sb1 Br2 . . . 95.33(6) y
N1 Sb1 Br1 . . . 90.13(6) n
N1 Sb1 Br2 . . . 98.93(5) n
N1 Sb1 N2 . . . 58.20(7) n
N2 Sb1 Br1 . . . 148.10(5) n
N2 Sb1 Br2 . . . 87.08(5) n
C1 N1 Sb1 . . . 137.39(14) n
C13 N1 Sb1 . . . 100.51(14) n
C13 N1 C1 . . . 121.57(19) n
C14 N2 Sb1 . . . 149.66(15) n
C13 N2 Sb1 . . . 86.44(14) n
C13 N2 C14 . . . 123.0(2) n
C2 C10 H10 . . . 107.6 n
C2 C10 C12 . . . 111.47(19) n
C2 C10 C11 . . . 111.3(2) n
C12 C10 H10 . . . 107.6 n
C11 C10 H10 . . . 107.6 n
C11 C10 C12 . . . 111.17(18) n
C2 C3 H3 . . . 119.5 n
C4 C3 H3 . . . 119.5 n
C4 C3 C2 . . . 120.99(19) n
C6 C1 N1 . . . 119.20(18) n
C2 C1 N1 . . . 119.01(18) n
C2 C1 C6 . . . 121.76(19) n
C15 C14 N2 . . . 120.54(19) n
C15 C14 C19 . . . 121.7(2) n
C19 C14 N2 . . . 117.6(2) n
C1 C6 C7 . . . 121.91(19) n
C5 C6 C1 . . . 117.69(19) n
C5 C6 C7 . . . 120.32(19) n
C3 C2 C10 . . . 120.33(18) n
C3 C2 C1 . . . 118.14(19) n
C1 C2 C10 . . . 121.52(18) n
N1 C13 H13 . . . 122.8 n
N2 C13 N1 . . . 114.4(2) n
N2 C13 H13 . . . 122.8 n
C6 C7 H7 . . . 107.9 n
C6 C7 C8 . . . 112.6(2) n
C6 C7 C9 . . . 109.54(19) n
C8 C7 H7 . . . 107.9 n
C9 C7 H7 . . . 107.9 n
C9 C7 C8 . . . 110.8(2) n
C15 C23 H23 . . . 107.5 n
C15 C23 C24 . . . 112.4(2) n
C15 C23 C25 . . . 111.9(2) n
C24 C23 H23 . . . 107.5 n
C25 C23 H23 . . . 107.5 n
C25 C23 C24 . . . 109.8(2) n
C15 C16 H16 . . . 119.3 n
C17 C16 H16 . . . 119.3 n
C17 C16 C15 . . . 121.4(2) n
C6 C5 H5 . . . 119.3 n
C4 C5 C6 . . . 121.39(19) n
C4 C5 H5 . . . 119.3 n
C3 C4 C5 . . . 119.84(19) n
C3 C4 H4 . . . 120.1 n
C5 C4 H4 . . . 120.1 n
C19 C21 H21 . . . 107.9 n
C19 C21 C20 . . . 109.14(19) n
C19 C21 C22 . . . 114.4(2) n
C20 C21 H21 . . . 107.9 n
C22 C21 H21 . . . 107.9 n
C22 C21 C20 . . . 109.4(2) n
C14 C15 C23 . . . 121.5(2) n
C16 C15 C14 . . . 117.8(2) n
C16 C15 C23 . . . 120.6(2) n
C7 C8 H8A . . . 109.5 n
C7 C8 H8B . . . 109.5 n
C7 C8 H8C . . . 109.5 n
H8A C8 H8B . . . 109.5 n
H8A C8 H8C . . . 109.5 n
H8B C8 H8C . . . 109.5 n
C14 C19 C21 . . . 120.2(2) n
C18 C19 C14 . . . 118.0(2) n
C18 C19 C21 . . . 121.7(2) n
C10 C12 H12A . . . 109.5 n
C10 C12 H12B . . . 109.5 n
C10 C12 H12C . . . 109.5 n
H12A C12 H12B . . . 109.5 n
H12A C12 H12C . . . 109.5 n
H12B C12 H12C . . . 109.5 n
C7 C9 H9A . . . 109.5 n
C7 C9 H9B . . . 109.5 n
C7 C9 H9C . . . 109.5 n
H9A C9 H9B . . . 109.5 n
H9A C9 H9C . . . 109.5 n
H9B C9 H9C . . . 109.5 n
C16 C17 H17 . . . 120.2 n
C16 C17 C18 . . . 119.7(2) n
C18 C17 H17 . . . 120.2 n
C10 C11 H11A . . . 109.5 n
C10 C11 H11B . . . 109.5 n
C10 C11 H11C . . . 109.5 n
H11A C11 H11B . . . 109.5 n
H11A C11 H11C . . . 109.5 n
H11B C11 H11C . . . 109.5 n
C23 C24 H24A . . . 109.5 n
C23 C24 H24B . . . 109.5 n
C23 C24 H24C . . . 109.5 n
H24A C24 H24B . . . 109.5 n
H24A C24 H24C . . . 109.5 n
H24B C24 H24C . . . 109.5 n
C21 C20 H20A . . . 109.5 n
C21 C20 H20B . . . 109.5 n
C21 C20 H20C . . . 109.5 n
H20A C20 H20B . . . 109.5 n
H20A C20 H20C . . . 109.5 n
H20B C20 H20C . . . 109.5 n
C19 C18 C17 . . . 121.2(2) n
C19 C18 H18 . . . 119.4 n
C17 C18 H18 . . . 119.4 n
C21 C22 H22A . . . 109.5 n
C21 C22 H22B . . . 109.5 n
C21 C22 H22C . . . 109.5 n
H22A C22 H22B . . . 109.5 n
H22A C22 H22C . . . 109.5 n
H22B C22 H22C . . . 109.5 n
C23 C25 H25A . . . 109.5 n
C23 C25 H25B . . . 109.5 n
C23 C25 H25C . . . 109.5 n
H25A C25 H25B . . . 109.5 n
H25A C25 H25C . . . 109.5 n
H25B C25 H25C . . . 109.5 n

loop_
_geom_bond_atom_site_label_1
_geom_bond_atom_site_label_2
_geom_bond_site_symmetry_1
_geom_bond_site_symmetry_2
_geom_bond_distance
_geom_bond_publ_flag
Sb1 Br1 . . 2.5989(14) y
Sb1 Br2 . . 2.5172(7) y
Sb1 N1 . . 2.091(2) y
Sb1 N2 . . 2.435(2) y
N1 C1 . . 1.433(3) n
N1 C13 . . 1.348(3) n
N2 C14 . . 1.424(3) n
N2 C13 . . 1.295(3) n
C10 H10 . . 1.0000 n
C10 C2 . . 1.521(3) n
C10 C12 . . 1.534(3) n
C10 C11 . . 1.531(3) n
C3 H3 . . 0.9500 n
C3 C2 . . 1.397(3) n
C3 C4 . . 1.387(3) n
C1 C6 . . 1.409(3) n
C1 C2 . . 1.405(3) n
C14 C15 . . 1.405(3) n
C14 C19 . . 1.414(3) n
C6 C7 . . 1.519(3) n
C6 C5 . . 1.396(3) n
C13 H13 . . 0.9500 n
C7 H7 . . 1.0000 n
C7 C8 . . 1.534(4) n
C7 C9 . . 1.531(3) n
C23 H23 . . 1.0000 n
C23 C15 . . 1.522(3) n
C23 C24 . . 1.533(3) n
C23 C25 . . 1.529(4) n
C16 H16 . . 0.9500 n
C16 C15 . . 1.401(3) n
C16 C17 . . 1.389(3) n
C5 H5 . . 0.9500 n
C5 C4 . . 1.390(3) n
C4 H4 . . 0.9500 n
C21 H21 . . 1.0000 n
C21 C19 . . 1.517(3) n
C21 C20 . . 1.539(4) n
C21 C22 . . 1.534(3) n
C8 H8A . . 0.9800 n
C8 H8B . . 0.9800 n
C8 H8C . . 0.9800 n
C19 C18 . . 1.394(3) n
C12 H12A . . 0.9800 n
C12 H12B . . 0.9800 n
C12 H12C . . 0.9800 n
C9 H9A . . 0.9800 n
C9 H9B . . 0.9800 n
C9 H9C . . 0.9800 n
C17 H17 . . 0.9500 n
C17 C18 . . 1.396(4) n
C11 H11A . . 0.9800 n
C11 H11B . . 0.9800 n
C11 H11C . . 0.9800 n
C24 H24A . . 0.9800 n
C24 H24B . . 0.9800 n
C24 H24C . . 0.9800 n
C20 H20A . . 0.9800 n
C20 H20B . . 0.9800 n
C20 H20C . . 0.9800 n
C18 H18 . . 0.9500 n
C22 H22A . . 0.9800 n
C22 H22B . . 0.9800 n
C22 H22C . . 0.9800 n
C25 H25A . . 0.9800 n
C25 H25B . . 0.9800 n
C25 H25C . . 0.9800 n

loop_
_geom_torsion_atom_site_label_1
_geom_torsion_atom_site_label_2
_geom_torsion_atom_site_label_3
_geom_torsion_atom_site_label_4
_geom_torsion_site_symmetry_1
_geom_torsion_site_symmetry_2
_geom_torsion_site_symmetry_3
_geom_torsion_site_symmetry_4
_geom_torsion
_geom_torsion_publ_flag
Sb1 N1 C1 C6 . . . . -108.4(2) n
Sb1 N1 C1 C2 . . . . 73.6(3) n
Sb1 N1 C13 N2 . . . . 7.3(2) n
Sb1 N2 C14 C15 . . . . 121.3(3) n
Sb1 N2 C14 C19 . . . . -54.6(4) n
Sb1 N2 C13 N1 . . . . -6.15(17) n
N1 C1 C6 C7 . . . . 8.8(3) n
N1 C1 C6 C5 . . . . -174.5(2) n
N1 C1 C2 C10 . . . . -6.2(3) n
N1 C1 C2 C3 . . . . 172.88(19) n
N2 C14 C15 C23 . . . . -0.3(3) n
N2 C14 C15 C16 . . . . 179.6(2) n
N2 C14 C19 C21 . . . . 3.2(3) n
N2 C14 C19 C18 . . . . -179.3(2) n
C1 N1 C13 N2 . . . . -179.69(18) n
C1 C6 C7 C8 . . . . -138.4(2) n
C1 C6 C7 C9 . . . . 97.8(3) n
C1 C6 C5 C4 . . . . 0.3(3) n
C14 N2 C13 N1 . . . . -178.20(19) n
C14 C19 C18 C17 . . . . -1.7(3) n
C6 C1 C2 C10 . . . . 175.9(2) n
C6 C1 C2 C3 . . . . -5.1(3) n
C6 C5 C4 C3 . . . . -2.3(4) n
C2 C3 C4 C5 . . . . 0.6(4) n
C2 C1 C6 C7 . . . . -173.3(2) n
C2 C1 C6 C5 . . . . 3.4(3) n
C13 N1 C1 C6 . . . . 81.8(3) n
C13 N1 C1 C2 . . . . -96.2(2) n
C13 N2 C14 C15 . . . . -74.5(3) n
C13 N2 C14 C19 . . . . 109.5(2) n
C7 C6 C5 C4 . . . . 177.1(2) n
C16 C17 C18 C19 . . . . -1.4(4) n
C5 C6 C7 C8 . . . . 45.0(3) n
C5 C6 C7 C9 . . . . -78.8(3) n
C4 C3 C2 C10 . . . . -177.9(2) n
C4 C3 C2 C1 . . . . 3.0(3) n
C21 C19 C18 C17 . . . . 175.8(2) n
C15 C14 C19 C21 . . . . -172.7(2) n
C15 C14 C19 C18 . . . . 4.8(3) n
C15 C16 C17 C18 . . . . 1.5(4) n
C19 C14 C15 C23 . . . . 175.5(2) n
C19 C14 C15 C16 . . . . -4.7(3) n
C12 C10 C2 C3 . . . . 45.4(3) n
C12 C10 C2 C1 . . . . -135.5(2) n
C17 C16 C15 C14 . . . . 1.5(4) n
C17 C16 C15 C23 . . . . -178.7(2) n
C11 C10 C2 C3 . . . . -79.3(3) n
C11 C10 C2 C1 . . . . 99.8(2) n
C24 C23 C15 C14 . . . . -138.5(2) n
C24 C23 C15 C16 . . . . 41.6(3) n
C20 C21 C19 C14 . . . . 82.1(2) n
C20 C21 C19 C18 . . . . -95.3(3) n
C22 C21 C19 C14 . . . . -155.0(2) n
C22 C21 C19 C18 . . . . 27.6(3) n
C25 C23 C15 C14 . . . . 97.3(3) n
C25 C23 C15 C16 . . . . -82.5(3) n

_cod_database_fobs_code 2022435
